data_4026765
loop_
_publ_author_name
'Alexander V. Zabula'
'Cristina Dubceac'
'Alexander S. Filatov'
'Marina A. Petrukhina'

_publ_section_title
;
 Selective Surface Decoration of Corannulene
;
_journal_name_full 'Journal of Organic Chemistry'
_journal_page_first 9572
_journal_page_last 9576
_journal_paper_doi 10.1021/jo201765j
_journal_volume 76
_journal_year 2011
_chemical_formula_moiety 'C22 H14 Br, Al Cl4'
_chemical_formula_sum 'C22 H14 Al Br Cl4'
_chemical_formula_weight 527.02
_chemical_name_systematic
; 
 2b-(2-bromoethyl)-2aH, 2bH-corannulene-2a-yl aluminum tetrachloride
;
_space_group_IT_number 14
_symmetry_cell_setting monoclinic
_symmetry_Int_Tables_number 14
_symmetry_space_group_name_Hall '-P 2ybc'
_symmetry_space_group_name_H-M 'P 1 21/c 1'
_atom_sites_solution_hydrogens geom
_atom_sites_solution_primary direct
_atom_sites_solution_secondary difmap
_audit_creation_method SHELXL-97
_cell_angle_alpha 90.00
_cell_angle_beta 93.891(3)
_cell_angle_gamma 90.00
_cell_formula_units_Z 4
_cell_length_a 9.7555(14)
_cell_length_b 14.481(2)
_cell_length_c 15.035(2)
_cell_measurement_reflns_used 5175
_cell_measurement_temperature 173(2)
_cell_measurement_theta_max 28.07
_cell_measurement_theta_min 2.52
_cell_volume 2119.1(5)
_computing_cell_refinement 'SAINT Ver. 6.22  (Bruker-AXS, 2003)'
_computing_data_collection 'SMART Ver. 5.622 (Bruker-AXS, 2003)'
_computing_data_reduction 'SAINT Ver. 6.22'
_computing_molecular_graphics 'SHELXTL Ver. 6.14'
_computing_publication_material 'SHELXTL Ver. 6.14'
_computing_structure_refinement 'SHELXTL Ver. 6.14'
_computing_structure_solution 'SHELXTL Ver. 6.14 (Bruker-AXS, 2003)'
_diffrn_ambient_temperature 173(2)
_diffrn_measured_fraction_theta_full 0.999
_diffrn_measured_fraction_theta_max 0.946
_diffrn_measurement_device_type 'Bruker SMART APEX CCD area-detector'
_diffrn_measurement_method '0.30\% \w scans'
_diffrn_radiation_monochromator graphite
_diffrn_radiation_source 'fine-focus sealed tube'
_diffrn_radiation_type Mo-K\a
_diffrn_radiation_wavelength 0.71073
_diffrn_reflns_av_R_equivalents 0.0582
_diffrn_reflns_av_sigmaI/netI 0.0620
_diffrn_reflns_limit_h_max 13
_diffrn_reflns_limit_h_min -12
_diffrn_reflns_limit_k_max 19
_diffrn_reflns_limit_k_min -19
_diffrn_reflns_limit_l_max 19
_diffrn_reflns_limit_l_min -19
_diffrn_reflns_number 18213
_diffrn_reflns_theta_full 25.00
_diffrn_reflns_theta_max 28.31
_diffrn_reflns_theta_min 1.95
_diffrn_standards_number 0
_exptl_absorpt_coefficient_mu 2.492
_exptl_absorpt_correction_T_max 0.9518
_exptl_absorpt_correction_T_min 0.6912
_exptl_absorpt_correction_type multi-scan
_exptl_absorpt_process_details
;
SADABS  (Bruker-AXS, 2003)
;
_exptl_crystal_colour 'dark blue'
_exptl_crystal_density_diffrn 1.652
_exptl_crystal_description plate
_exptl_crystal_F_000 1048
_exptl_crystal_size_max 0.16
_exptl_crystal_size_mid 0.05
_exptl_crystal_size_min 0.02
_refine_diff_density_max 0.980
_refine_diff_density_min -0.504
_refine_diff_density_rms 0.126
_refine_ls_extinction_method none
_refine_ls_goodness_of_fit_ref 1.029
_refine_ls_hydrogen_treatment noref
_refine_ls_matrix_type full
_refine_ls_number_parameters 262
_refine_ls_number_reflns 4983
_refine_ls_number_restraints 0
_refine_ls_restrained_S_all 1.029
_refine_ls_R_factor_all 0.0929
_refine_ls_R_factor_gt 0.0590
_refine_ls_shift/su_max 0.000
_refine_ls_shift/su_mean 0.000
_refine_ls_structure_factor_coef Fsqd
_refine_ls_weighting_details 'calc w=1/[\s^2^(Fo^2^)+(0.0718P)^2^+2.2024P] where P=(Fo^2^+2Fc^2^)/3'
_refine_ls_weighting_scheme calc
_refine_ls_wR_factor_gt 0.1331
_refine_ls_wR_factor_ref 0.1513
_reflns_number_gt 3485
_reflns_number_total 4983
_reflns_threshold_expression I>2\s(I)
_cod_data_source_file jo201765j_si_003.cif
_cod_data_source_block compound_2
_cod_original_sg_symbol_Hall '-P 2ybc     '
_cod_original_sg_symbol_H-M 'P 1 21/c 1 '
_cod_database_code 4026765

loop_
_symmetry_equiv_pos_as_xyz
'x, y, z'
'-x, y+1/2, -z+1/2'
'-x, -y, -z'
'x, -y-1/2, z-1/2'

loop_
_atom_site_label
_atom_site_type_symbol
_atom_site_fract_x
_atom_site_fract_y
_atom_site_fract_z
_atom_site_U_iso_or_equiv
_atom_site_adp_type
_atom_site_occupancy
_atom_site_symmetry_multiplicity
_atom_site_calc_flag
_atom_site_refinement_flags
_atom_site_disorder_assembly
_atom_site_disorder_group
Br1 Br 0.42371(5) 0.87852(3) 0.15299(3) 0.02951(16) Uani 0.94 1 d P A 1
Br1X Br 0.4226(10) 0.6210(6) 0.1532(6) 0.0350(19) Uani 0.06 1 d P A 2
C1 C 0.4197(4) 0.7450(3) 0.1632(3) 0.0234(9) Uani 1 1 d . . .
H1A H 0.3305 0.7208 0.1379 0.028 Uiso 1 1 calc R A 1
H1B H 0.4937 0.7174 0.1299 0.028 Uiso 1 1 calc R A 1
C3 C 0.4703(5) 0.6120(3) 0.2757(3) 0.0257(9) Uani 1 1 d . . .
C20 C 0.4284(5) 0.5113(3) 0.1542(3) 0.0264(9) Uani 1 1 d . . .
C18 C 0.6014(5) 0.6120(3) 0.4191(3) 0.0322(11) Uani 1 1 d . . .
H18 H 0.6060 0.6250 0.4812 0.039 Uiso 1 1 calc R A .
C4 C 0.4726(5) 0.5990(3) 0.3739(3) 0.0294(10) Uani 1 1 d . A .
C22 C 0.5997(5) 0.5858(3) 0.2360(3) 0.0259(10) Uani 1 1 d . A .
C12 C 0.6143(5) 0.4050(3) 0.0675(3) 0.0315(11) Uani 1 1 d . A .
H12 H 0.6741 0.3698 0.0334 0.038 Uiso 1 1 calc R . .
C11 C 0.4739(5) 0.3842(3) 0.0613(3) 0.0312(11) Uani 1 1 d . . .
H11 H 0.4424 0.3357 0.0225 0.037 Uiso 1 1 calc R A .
C15 C 0.8344(5) 0.5404(3) 0.2384(3) 0.0334(11) Uani 1 1 d . A .
H15 H 0.9266 0.5461 0.2623 0.040 Uiso 1 1 calc R . .
C2 C 0.4400(5) 0.7201(3) 0.2606(3) 0.0288(10) Uani 1 1 d . A .
H2A H 0.3565 0.7372 0.2908 0.035 Uiso 1 1 calc R . .
H2B H 0.5177 0.7563 0.2883 0.035 Uiso 1 1 calc R . .
C21 C 0.5711(5) 0.5326(3) 0.1607(3) 0.0253(9) Uani 1 1 d . A .
C7 C 0.2541(5) 0.5126(3) 0.2616(3) 0.0285(10) Uani 1 1 d . . .
C8 C 0.1875(5) 0.4400(3) 0.2099(3) 0.0337(11) Uani 1 1 d . A .
H8 H 0.1015 0.4172 0.2264 0.040 Uiso 1 1 calc R . .
C13 C 0.6708(5) 0.4770(3) 0.1231(3) 0.0298(10) Uani 1 1 d . . .
C19 C 0.3666(5) 0.5511(3) 0.2253(3) 0.0266(10) Uani 1 1 d . A .
C16 C 0.7272(5) 0.5848(3) 0.2833(3) 0.0301(10) Uani 1 1 d . . .
C6 C 0.2402(5) 0.5325(3) 0.3532(3) 0.0316(11) Uani 1 1 d . A .
H6 H 0.1567 0.5173 0.3787 0.038 Uiso 1 1 calc R . .
C17 C 0.7249(5) 0.6064(3) 0.3753(3) 0.0311(11) Uani 1 1 d . A .
H17 H 0.8095 0.6176 0.4086 0.037 Uiso 1 1 calc R . .
C10 C 0.3761(5) 0.4318(3) 0.1100(3) 0.0309(11) Uani 1 1 d . A .
C14 C 0.8072(5) 0.4890(3) 0.1603(3) 0.0325(11) Uani 1 1 d . A .
H14 H 0.8813 0.4618 0.1318 0.039 Uiso 1 1 calc R . .
C9 C 0.2463(5) 0.4020(3) 0.1356(3) 0.0331(11) Uani 1 1 d . . .
H9 H 0.1981 0.3554 0.1019 0.040 Uiso 1 1 calc R A .
C5 C 0.3462(5) 0.5740(3) 0.4071(3) 0.0319(11) Uani 1 1 d . . .
H5 H 0.3322 0.5855 0.4680 0.038 Uiso 1 1 calc R A .
Al1 Al -0.01111(14) 0.75610(10) 0.11098(11) 0.0328(4) Uani 1 1 d . . .
Cl1 Cl 0.05059(14) 0.88390(10) 0.05325(10) 0.0484(4) Uani 1 1 d . . .
Cl2 Cl -0.23069(12) 0.75397(9) 0.09883(9) 0.0367(3) Uani 1 1 d . . .
Cl3 Cl 0.06036(13) 0.75040(8) 0.24938(9) 0.0389(3) Uani 1 1 d . . .
Cl4 Cl 0.06913(15) 0.64064(11) 0.04407(10) 0.0514(4) Uani 1 1 d . . .

loop_
_atom_site_aniso_label
_atom_site_aniso_U_11
_atom_site_aniso_U_22
_atom_site_aniso_U_33
_atom_site_aniso_U_23
_atom_site_aniso_U_13
_atom_site_aniso_U_12
Br1 0.0435(3) 0.0170(2) 0.0278(3) 0.00145(19) 0.0006(2) 0.0007(2)
Br1X 0.045(5) 0.025(4) 0.033(4) -0.004(4) -0.006(4) -0.002(4)
C1 0.027(2) 0.016(2) 0.027(2) 0.0018(17) 0.0003(18) -0.0019(17)
C3 0.032(2) 0.023(2) 0.022(2) -0.0001(17) -0.0005(18) 0.0031(18)
C20 0.034(3) 0.021(2) 0.024(2) 0.0045(18) -0.0001(18) 0.0007(19)
C18 0.045(3) 0.020(2) 0.030(3) 0.0011(19) -0.009(2) -0.002(2)
C4 0.041(3) 0.018(2) 0.029(2) -0.0048(18) 0.003(2) 0.0010(18)
C22 0.034(3) 0.016(2) 0.029(2) 0.0022(18) 0.0042(19) -0.0002(18)
C12 0.046(3) 0.025(2) 0.025(2) 0.0033(19) 0.013(2) 0.011(2)
C11 0.049(3) 0.022(2) 0.022(2) 0.0005(18) -0.002(2) 0.001(2)
C15 0.026(2) 0.026(2) 0.048(3) 0.008(2) 0.000(2) 0.0014(19)
C2 0.034(3) 0.026(2) 0.026(2) -0.0010(19) 0.001(2) 0.0034(19)
C21 0.029(2) 0.021(2) 0.026(2) 0.0073(18) 0.0029(18) 0.0016(18)
C7 0.023(2) 0.031(2) 0.031(2) 0.003(2) 0.0011(19) 0.0022(19)
C8 0.030(3) 0.030(3) 0.040(3) 0.005(2) -0.006(2) -0.006(2)
C13 0.038(3) 0.025(2) 0.027(2) 0.0051(19) 0.009(2) 0.0000(19)
C19 0.027(2) 0.023(2) 0.029(2) 0.0006(18) -0.0007(19) 0.0050(18)
C16 0.032(3) 0.019(2) 0.039(3) 0.003(2) -0.001(2) -0.0021(19)
C6 0.031(3) 0.029(2) 0.036(3) 0.003(2) 0.012(2) 0.008(2)
C17 0.033(3) 0.024(2) 0.035(3) 0.0037(19) -0.009(2) -0.0025(19)
C10 0.035(3) 0.029(3) 0.028(3) 0.002(2) -0.005(2) 0.000(2)
C14 0.026(3) 0.031(3) 0.042(3) 0.008(2) 0.011(2) 0.009(2)
C9 0.041(3) 0.024(2) 0.033(3) 0.002(2) -0.010(2) -0.007(2)
C5 0.044(3) 0.027(2) 0.026(2) 0.0021(19) 0.009(2) 0.004(2)
Al1 0.0222(7) 0.0361(8) 0.0400(9) -0.0018(7) 0.0007(6) 0.0003(6)
Cl1 0.0381(7) 0.0517(9) 0.0559(9) 0.0125(7) 0.0062(6) -0.0113(6)
Cl2 0.0218(6) 0.0434(7) 0.0444(7) 0.0084(6) -0.0023(5) -0.0006(5)
Cl3 0.0335(7) 0.0398(7) 0.0422(7) -0.0044(6) -0.0073(5) 0.0067(5)
Cl4 0.0444(8) 0.0575(9) 0.0534(9) -0.0170(7) 0.0109(6) 0.0115(7)

loop_
_atom_type_symbol
_atom_type_description
_atom_type_scat_dispersion_real
_atom_type_scat_dispersion_imag
_atom_type_scat_source
C C 0.0033 0.0016 'International Tables Vol C Tables 4.2.6.8 and 6.1.1.4'
H H 0.0000 0.0000 'International Tables Vol C Tables 4.2.6.8 and 6.1.1.4'
Al Al 0.0645 0.0514 'International Tables Vol C Tables 4.2.6.8 and 6.1.1.4'
Cl Cl 0.1484 0.1585 'International Tables Vol C Tables 4.2.6.8 and 6.1.1.4'
Br Br -0.2901 2.4595 'International Tables Vol C Tables 4.2.6.8 and 6.1.1.4'

loop_
_geom_angle_atom_site_label_1
_geom_angle_atom_site_label_2
_geom_angle_atom_site_label_3
_geom_angle
C2 C1 Br1X 80.9(4)
C2 C1 Br1 108.2(3)
Br1X C1 Br1 170.4(4)
C2 C1 H1A 110.1
Br1X C1 H1A 68.6
Br1 C1 H1A 110.1
C2 C1 H1B 110.1
Br1X C1 H1B 62.6
Br1 C1 H1B 110.1
H1A C1 H1B 108.4
C22 C3 C4 114.3(4)
C22 C3 C19 102.0(4)
C4 C3 C19 113.0(4)
C22 C3 C2 110.3(4)
C4 C3 C2 104.7(3)
C19 C3 C2 112.8(3)
C19 C20 C10 122.7(4)
C19 C20 C21 109.3(4)
C10 C20 C21 122.1(4)
C4 C18 C17 122.1(5)
C4 C18 H18 119.0
C17 C18 H18 119.0
C18 C4 C5 129.9(5)
C18 C4 C3 114.7(4)
C5 C4 C3 115.4(4)
C21 C22 C16 122.5(4)
C21 C22 C3 110.0(4)
C16 C22 C3 123.6(4)
C11 C12 C13 122.4(4)
C11 C12 H12 118.8
C13 C12 H12 118.8
C12 C11 C10 123.3(4)
C12 C11 H11 118.3
C10 C11 H11 118.3
C14 C15 C16 122.0(4)
C14 C15 H15 119.0
C16 C15 H15 119.0
C1 C2 C3 112.3(4)
C1 C2 H2A 109.1
C3 C2 H2A 109.1
C1 C2 H2B 109.1
C3 C2 H2B 109.1
H2A C2 H2B 107.9
C22 C21 C13 122.7(4)
C22 C21 C20 108.6(4)
C13 C21 C20 123.2(4)
C19 C7 C6 115.6(4)
C19 C7 C8 115.1(4)
C6 C7 C8 127.1(4)
C9 C8 C7 121.6(4)
C9 C8 H8 119.2
C7 C8 H8 119.2
C21 C13 C14 115.2(4)
C21 C13 C12 113.8(4)
C14 C13 C12 129.5(4)
C7 C19 C20 122.5(4)
C7 C19 C3 124.3(4)
C20 C19 C3 108.6(4)
C22 C16 C17 115.1(4)
C22 C16 C15 114.8(4)
C17 C16 C15 128.1(4)
C5 C6 C7 122.1(4)
C5 C6 H6 119.0
C7 C6 H6 119.0
C18 C17 C16 122.5(4)
C18 C17 H17 118.8
C16 C17 H17 118.8
C20 C10 C9 115.0(4)
C20 C10 C11 114.0(4)
C9 C10 C11 129.6(4)
C15 C14 C13 121.0(4)
C15 C14 H14 119.5
C13 C14 H14 119.5
C8 C9 C10 121.3(4)
C8 C9 H9 119.4
C10 C9 H9 119.4
C6 C5 C4 122.3(4)
C6 C5 H5 118.9
C4 C5 H5 118.9
Cl4 Al1 Cl2 110.30(8)
Cl4 Al1 Cl1 111.34(9)
Cl2 Al1 Cl1 106.54(8)
Cl4 Al1 Cl3 108.77(8)
Cl2 Al1 Cl3 109.83(8)
Cl1 Al1 Cl3 110.05(8)

loop_
_geom_bond_atom_site_label_1
_geom_bond_atom_site_label_2
_geom_bond_distance
Br1 C1 1.941(4)
Br1X C1 1.802(9)
C1 C2 1.509(6)
C1 H1A 0.9900
C1 H1B 0.9900
C3 C22 1.483(6)
C3 C4 1.486(6)
C3 C19 1.507(6)
C3 C2 1.607(6)
C20 C19 1.388(6)
C20 C10 1.408(6)
C20 C21 1.422(6)
C18 C4 1.400(7)
C18 C17 1.415(7)
C18 H18 0.9500
C4 C5 1.408(7)
C22 C21 1.382(6)
C22 C16 1.390(6)
C12 C11 1.400(7)
C12 C13 1.424(7)
C12 H12 0.9500
C11 C10 1.420(7)
C11 H11 0.9500
C15 C14 1.400(7)
C15 C16 1.435(7)
C15 H15 0.9500
C2 H2A 0.9900
C2 H2B 0.9900
C21 C13 1.411(6)
C7 C19 1.378(6)
C7 C6 1.421(6)
C7 C8 1.436(6)
C8 C9 1.401(7)
C8 H8 0.9500
C13 C14 1.419(7)
C16 C17 1.420(7)
C6 C5 1.405(7)
C6 H6 0.9500
C17 H17 0.9500
C10 C9 1.417(7)
C14 H14 0.9500
C9 H9 0.9500
C5 H5 0.9500
Al1 Cl4 2.128(2)
Al1 Cl2 2.1378(19)
Al1 Cl1 2.147(2)
Al1 Cl3 2.151(2)
